data_7708174
loop_
_publ_author_name
'Leahy, Clare A.'
'Drummond, Michael J.'
'Vura-Weis, Josh'
'Fout, Alison R.'

_publ_section_title
;
 Synthesis of a series of M(ii) (M = Mn, Fe, Co) chloride complexes with
 both inter- and intra-ligand hydrogen bonding interactions
;
_journal_name_full 'Dalton Transactions'
_journal_paper_doi 10.1039/D1DT02585F
_journal_year 2021
_chemical_formula_moiety 'C35 H40 Cl Co N5 O, 0.5(C H2 Cl2)'
_chemical_formula_sum 'C35.5 H41 Cl2 Co N5 O'
_chemical_formula_weight 683.56
_chemical_name_systematic PhOPy(afaCy)2CoCl
_space_group_crystal_system triclinic
_space_group_IT_number 2
_space_group_name_Hall '-P 1'
_space_group_name_H-M_alt 'P -1'
_atom_sites_solution_hydrogens mixed
_atom_sites_solution_primary dual
_audit_creation_date 2021-07-21
_audit_creation_method
;
Olex2 1.2 
(compiled 2018.05.29 svn.r3508 for OlexSys, GUI svn.r5506) 
;
_audit_update_record
;
2021-08-03 deposited with the CCDC.	2021-08-23 downloaded from the CCDC.
;
_cell_angle_alpha 93.4590(10)
_cell_angle_beta 91.0240(10)
_cell_angle_gamma 106.6890(10)
_cell_formula_units_Z 4
_cell_length_a 12.8543(4)
_cell_length_b 13.1875(4)
_cell_length_c 21.8904(7)
_cell_measurement_reflns_used 84259
_cell_measurement_temperature 99.95
_cell_measurement_theta_max 50.826
_cell_measurement_theta_min 4.766
_cell_volume 3545.59(19)
_computing_cell_refinement 'SAINT V8.37A (Bruker, 2005)'
_computing_data_collection 'APEX3 V2016.9-0 (Bruker, 2016)'
_computing_data_reduction
;
SAINT V8.37A, XPREP v2014/2, SADABS V2014/7 
(Bruker, 2014) 
;
_computing_molecular_graphics 'Olex2 (Dolomanov et al., 2009)'
_computing_publication_material 'Olex2 (Dolomanov et al., 2009)'
_computing_structure_refinement 'SHELX-2014-7 (Sheldrick, 2015)'
_computing_structure_solution 'SHELX-2014-7 (Sheldrick, 2015)'
_diffrn_ambient_temperature 99.95
_diffrn_detector 'Bruker Photon 100 area detector'
_diffrn_detector_type 'photon counter area detector'
_diffrn_measured_fraction_theta_full 0.999
_diffrn_measured_fraction_theta_max 0.997
_diffrn_measurement_device 'kappa diffractometer'
_diffrn_measurement_device_type 'Venture/Photon 100 Mo'
_diffrn_measurement_method 'profile data from \f and \w scans'
_diffrn_radiation_monochromator 'multilayer mirrors'
_diffrn_radiation_probe x-ray
_diffrn_radiation_type MoK\a
_diffrn_radiation_wavelength 0.71073
_diffrn_radiation_wavelength_id mo_dd29n
_diffrn_reflns_av_R_equivalents 0.0449
_diffrn_reflns_av_unetI/netI 0.0167
_diffrn_reflns_Laue_measured_fraction_full 0.999
_diffrn_reflns_Laue_measured_fraction_max 0.997
_diffrn_reflns_limit_h_max 15
_diffrn_reflns_limit_h_min -15
_diffrn_reflns_limit_k_max 15
_diffrn_reflns_limit_k_min -15
_diffrn_reflns_limit_l_max 26
_diffrn_reflns_limit_l_min -26
_diffrn_reflns_number 175399
_diffrn_reflns_point_group_measured_fraction_full 0.999
_diffrn_reflns_point_group_measured_fraction_max 0.997
_diffrn_reflns_theta_full 25.242
_diffrn_reflns_theta_max 25.425
_diffrn_reflns_theta_min 2.383
_diffrn_source 'microfocus sealed X-ray tube'
_diffrn_source_target Mo
_diffrn_source_type 'Incoatec I\ms'
_diffrn_standards_number 0
_exptl_absorpt_coefficient_mu 0.669
_exptl_absorpt_correction_T_max 0.7452
_exptl_absorpt_correction_T_min 0.6982
_exptl_absorpt_correction_type multi-scan
_exptl_absorpt_process_details 'SADABS-2016/2 (Bruker,2016/2)'
_exptl_crystal_colour green
_exptl_crystal_colour_primary green
_exptl_crystal_density_diffrn 1.281
_exptl_crystal_description Plate
_exptl_crystal_F_000 1432
_exptl_crystal_id mo_dd29n
_exptl_crystal_preparation
;
The data crystal was mounted using oil (Parantone-N, Exxon) to a 
0.3 mm cryo-loop (Hampton Research) with the (0 0 1) scattering 
planes roughly normal to the spindle axis. 
;
_exptl_crystal_size_max 0.417
_exptl_crystal_size_mid 0.194
_exptl_crystal_size_min 0.12
_refine_diff_density_max 0.992
_refine_diff_density_min -1.112
_refine_diff_density_rms 0.062
_refine_ls_extinction_method none
_refine_ls_goodness_of_fit_ref 1.064
_refine_ls_hydrogen_treatment mixed
_refine_ls_matrix_type full
_refine_ls_number_parameters 816
_refine_ls_number_reflns 13068
_refine_ls_number_restraints 0
_refine_ls_restrained_S_all 1.064
_refine_ls_R_factor_all 0.0450
_refine_ls_R_factor_gt 0.0386
_refine_ls_shift/su_max 0.003
_refine_ls_shift/su_mean 0.000
_refine_ls_structure_factor_coef Fsqd
_refine_ls_weighting_details 'w=1/[\s^2^(Fo^2^)+(0.0248P)^2^+6.2172P] where P=(Fo^2^+2Fc^2^)/3'
_refine_ls_weighting_scheme calc
_refine_ls_wR_factor_gt 0.0856
_refine_ls_wR_factor_ref 0.0892
_reflns_Friedel_coverage 0.000
_reflns_number_gt 11707
_reflns_number_total 13068
_reflns_threshold_expression 'I > 2\s(I)'
_cod_data_source_file d1dt02585f2.cif
_cod_data_source_block mo_dd29n_0m
_cod_depositor_comments
;

2024-11-09
Z value and formula fixed to values more according to usual
chemical conventions.                 miguel
;
_cod_original_formula_sum 'C71 H82 Cl4 Co2 N10 O2'
_cod_original_formula_weight 1367.12
_cod_original_formula_moiety '2(C35 H40 Cl Co N5 O), C H2 Cl2'
_cod_original_formula_units_Z 2
_cod_database_code 7708174
_shelx_shelxl_version_number 2018/3
_audit_contact_letter
;
? 
;
_shelx_space_group_comment
;
The symmetry employed for this shelxl refinement is uniquely defined 
by the following loop, which should always be used as a source of 
symmetry information in preference to the above space-group names. 
They are only intended as comments. 
;
_shelx_estimated_absorpt_t_max 0.924
_shelx_estimated_absorpt_t_min 0.768
_olex2_refinement_description
;
1. Others
 Fixed Uiso: H53(0.022) H62(0.019) H61(0.018) H64(0.018) H26(0.023) H45(0.019)
 H10A(0.021) H65(0.021) H29(0.024) H27(0.024) H8(0.02) H5A(0.024) H43(0.021)
 H9A(0.023) H48A(0.026) H48B(0.026) H48C(0.026) H54(0.026) H44(0.021)
 H18(0.028) H51(0.025) H66A(0.027) H66B(0.027) H50(0.023) H4A(0.029) H70A(0.03)
 H70B(0.03) H19(0.029) H3(0.031) H2(0.029) H30(0.029) H35A(0.032) H35B(0.032)
 H15(0.032) H37(0.03) H13A(0.034) H13B(0.034) H13C(0.034) H33A(0.033)
 H33B(0.033) H16(0.036) H55A(0.033) H55B(0.033) H69A(0.035) H69B(0.035)
 H38(0.031) H40(0.031) H32A(0.039) H32B(0.039) H39(0.036) H67A(0.036)
 H67B(0.036) H56A(0.038) H56B(0.038) H31A(0.035) H31B(0.035) H34A(0.038)
 H34B(0.038) H59A(0.033) H59B(0.033) H20A(0.051) H20B(0.051) H68A(0.038)
 H68B(0.038) H58A(0.041) H58B(0.041) H57A(0.043) H57B(0.043) H21A(0.068)
 H21B(0.068) H24A(0.05) H24B(0.05) H23A(0.07) H23B(0.07) H22A(0.085)
 H22B(0.085) H71A(0.103) H71B(0.103) H10(0.129) H4(0.129) H9(0.129) H5(0.129)
 Fixed X: H53(0.464965) H62(1.17391) H61(1.10648) H64(0.97144) H26(0.782936)
 H45(0.981383) H10A(0.444329) H65(1.088608) H29(0.96346) H27(0.924875)
 H8(0.33082) H5A(0.307236) H43(0.88438) H9A(0.318947) H48A(1.027337)
 H48B(0.91031) H48C(0.951835) H54(0.37696) H44(0.975417) H18(0.626089)
 H51(0.557026) H66A(0.93972) H66B(1.019501) H50(0.744919) H4A(0.3044)
 H70A(1.228623) H70B(1.26862) H19(0.677193) H3(0.465714) H2(0.625067)
 H30(0.966973) H35A(1.003658) H35B(1.082124) H15(0.556366) H37(0.663875)
 H13A(0.65503) H13B(0.598772) H13C(0.527258) H33A(0.98784) H33B(1.052459)
 H16(0.565983) H55A(0.44013) H55B(0.517332) H69A(1.210564) H69B(1.290537)
 H38(0.64015) H40(0.779432) H32A(0.864837) H32B(0.941866) H39(0.699886)
 H67A(0.962005) H67B(1.002094) H56A(0.360095) H56B(0.284031) H31A(0.797999)
 H31B(0.826272) H34A(1.124916) H34B(1.149205) H59A(0.518131) H59B(0.441876)
 H20A(0.616573) H20B(0.737091) H68A(1.142657) H68B(1.132326) H58A(0.36085)
 H58B(0.284645) H57A(0.294006) H57B(0.424144) H21A(0.700083) H21B(0.66714)
 H24A(0.892282) H24B(0.858124) H23A(0.821329) H23B(0.941868) H22A(0.841508)
 H22B(0.88034) H71A(0.905365) H71B(0.848673)
 Fixed Y: H53(0.650845) H62(0.943682) H61(0.82391) H64(0.845775) H26(0.566213)
 H45(0.485807) H10A(0.443593) H65(1.075581) H29(0.610944) H27(0.653016)
 H8(0.396552) H5A(0.27923) H43(0.32257) H9A(0.460201) H48A(0.645411)
 H48B(0.583977) H48C(0.710861) H54(0.671474) H44(0.33975) H18(-0.050174)
 H51(0.622104) H66A(0.928653) H66B(0.860066) H50(0.618409) H4A(0.22332)
 H70A(0.948203) H70B(1.066872) H19(-0.122161) H3(0.211436) H2(0.251912)
 H30(0.476121) H35A(0.693574) H35B(0.623292) H15(0.194645) H37(0.554693)
 H13A(0.395911) H13B(0.478691) H13C(0.360126) H33A(0.734723) H33B(0.682422)
 H16(0.018116) H55A(0.576818) H55B(0.684446) H69A(1.133902) H69B(1.065727)
 H38(0.39446) H40(0.291303) H32A(0.583495) H32B(0.511948) H39(0.261184)
 H67A(0.927588) H67B(1.046002) H56A(0.628226) H56B(0.622343) H31A(0.480062)
 H31B(0.604308) H34A(0.605861) H34B(0.729642) H59A(0.86372) H59B(0.856802)
 H20A(-0.043666) H20B(0.031063) H68A(0.920715) H68B(1.023084) H58A(0.908056)
 H58B(0.799558) H57A(0.77983) H57B(0.814212) H21A(-0.111965) H21B(-0.195497)
 H24A(0.01449) H24B(-0.069398) H23A(-0.212754) H23B(-0.138345) H22A(-0.187056)
 H22B(-0.060902) H71A(0.29161) H71B(0.226595)
 Fixed Z: H53(1.090558) H62(1.07226) H61(1.157634) H64(0.935854) H26(0.334288)
 H45(1.141964) H10A(0.358331) H65(0.883886) H29(0.527761) H27(0.416219)
 H8(0.528206) H5A(0.587484) H43(0.979065) H9A(0.432287) H48A(1.18614)
 H48B(1.209608) H48C(1.216409) H54(1.000015) H44(1.073194) H18(0.405366)
 H51(1.194701) H66A(0.854707) H66B(0.83417) H50(1.225917) H4A(0.686006)
 H70A(0.851459) H70B(0.882373) H19(0.490301) H3(0.732572) H2(0.680046)
 H30(0.645942) H35A(0.622462) H35B(0.602666) H15(0.273284) H37(0.827198)
 H13A(0.277728) H13B(0.308885) H13C(0.288738) H33A(0.741758) H33B(0.787887)
 H16(0.305577) H55A(0.922259) H55B(0.89854) H69A(0.79426) H69B(0.773638)
 H38(0.772109) H40(0.912731) H32A(0.77702) H32B(0.757193) H39(0.815466)
 H67A(0.746097) H67B(0.777183) H56A(0.834299) H56B(0.891924) H31A(0.68354)
 H31B(0.673316) H34A(0.706772) H34B(0.696588) H59A(0.958442) H59B(1.016076)
 H20A(0.575848) H20B(0.592817) H68A(0.740264) H68B(0.707608) H58A(0.928346)
 H58B(0.951608) H57A(0.84431) H57B(0.849328) H21A(0.656) H21B(0.597702)
 H24A(0.51907) H24B(0.460906) H23A(0.524487) H23B(0.541806) H22A(0.632117)
 H22B(0.628489) H71A(0.695975) H71B(0.634072)
;
_smtbx_masks_special_details
;
A total of 83 electrons were masked in each asymmetric unit. 
This corresponds to one dichloromethane solvent molecule 
and one diethyl ether solvent molecule per asymmetric unit. 
;
_olex2_date_sample_data_collection 2018-06-11
_olex2_date_sample_submission 2018-06-06
_olex2_submission_original_sample_id dd29n
_olex2_submission_special_instructions 'No special instructions were received'

loop_
_space_group_symop_operation_xyz
'x, y, z'
'-x, -y, -z'

loop_
_atom_site_label
_atom_site_type_symbol
_atom_site_fract_x
_atom_site_fract_y
_atom_site_fract_z
_atom_site_U_iso_or_equiv
_atom_site_adp_type
_atom_site_occupancy
_atom_site_site_symmetry_order
_atom_site_calc_flag
_atom_site_refinement_flags_posn
_atom_site_refinement_flags_adp
_atom_site_refinement_flags_occupancy
_atom_site_disorder_assembly
_atom_site_disorder_group
Co2 Co 0.79934(2) 0.68743(2) 1.00581(2) 0.01281(7) Uani 1 1 d . . . . .
Co1 Co 0.69005(2) 0.29669(2) 0.48962(2) 0.01345(7) Uani 1 1 d . . . . .
Cl2 Cl 0.75677(4) 0.84636(4) 0.97106(2) 0.01810(11) Uani 1 1 d . . . . .
Cl1 Cl 0.85748(4) 0.25734(4) 0.51851(2) 0.01792(11) Uani 1 1 d . . . . .
Cl4 Cl 1.00018(11) 0.17569(7) 0.66139(4) 0.0773(4) Uani 1 1 d . . . . .
Cl3 Cl 0.78891(11) 0.13209(9) 0.71698(4) 0.0782(4) Uani 1 1 d . . . . .
O1 O 0.66101(13) 0.31525(14) 0.57467(7) 0.0236(4) Uani 1 1 d . . . . .
O2 O 0.75561(17) 0.62096(13) 0.92761(8) 0.0319(4) Uani 1 1 d . . . . .
N8 N 0.94913(14) 0.76514(14) 1.03924(8) 0.0131(4) Uani 1 1 d . . . . .
N10 N 1.10054(15) 0.96629(15) 0.94202(9) 0.0163(4) Uani 1 1 d . . . . .
N6 N 0.84355(14) 0.54322(13) 1.02993(8) 0.0123(4) Uani 1 1 d . . . . .
N7 N 0.72639(14) 0.67443(14) 1.08734(8) 0.0143(4) Uani 1 1 d . . . . .
N3 N 0.75895(14) 0.43613(14) 0.45348(8) 0.0149(4) Uani 1 1 d . . . . .
N1 N 0.53707(14) 0.33677(13) 0.46900(8) 0.0127(4) Uani 1 1 d . . . . .
N2 N 0.65332(15) 0.20669(15) 0.40942(8) 0.0174(4) Uani 1 1 d . . . . .
N9 N 0.53830(16) 0.70302(17) 1.01770(9) 0.0229(4) Uani 1 1 d . . . . .
N4 N 0.70742(17) 0.03271(16) 0.47517(9) 0.0228(4) Uani 1 1 d . . . . .
N5 N 0.87832(16) 0.50286(16) 0.57472(10) 0.0232(4) Uani 1 1 d . . . . .
C63 C 1.03187(17) 0.85130(16) 1.02262(10) 0.0135(4) Uani 1 1 d . . . . .
C60 C 0.97328(17) 0.74669(16) 1.09663(10) 0.0139(4) Uani 1 1 d . . . . .
C53 C 0.53422(18) 0.67035(17) 1.07281(10) 0.0185(5) Uani 1 1 d . . . . .
H53 H 0.464965 0.650845 1.090558 0.022 Uiso 1 1 calc R . . . .
C62 C 1.10916(17) 0.88626(17) 1.07154(10) 0.0157(4) Uani 1 1 d . . . . .
H62 H 1.173910 0.943682 1.072260 0.019 Uiso 1 1 calc R . . . .
C61 C 1.07211(17) 0.82030(17) 1.11845(10) 0.0152(4) Uani 1 1 d . . . . .
H61 H 1.106480 0.823910 1.157634 0.018 Uiso 1 1 calc R . . . .
C28 C 0.84804(17) 0.52348(17) 0.46824(10) 0.0163(4) Uani 1 1 d . . . . .
C14 C 0.62186(18) 0.25352(18) 0.36230(10) 0.0182(5) Uani 1 1 d . . . . .
C64 C 1.02942(17) 0.88512(16) 0.96299(10) 0.0147(4) Uani 1 1 d . . . . .
H64 H 0.971440 0.845775 0.935854 0.018 Uiso 1 1 calc R . . . .
C1 C 0.56577(19) 0.29275(18) 0.60073(10) 0.0185(5) Uani 1 1 d . . . . .
C41 C 0.77850(17) 0.44503(17) 0.92984(10) 0.0164(4) Uani 1 1 d . . . . .
C26 C 0.79074(18) 0.54100(18) 0.37336(11) 0.0194(5) Uani 1 1 d . . . . .
H26 H 0.782936 0.566213 0.334288 0.023 Uiso 1 1 calc R . . . .
C42 C 0.83686(17) 0.45811(17) 0.99045(10) 0.0146(4) Uani 1 1 d . . . . .
C7 C 0.46322(17) 0.34313(16) 0.51134(10) 0.0143(4) Uani 1 1 d . . . . .
C11 C 0.52981(17) 0.37438(17) 0.41347(10) 0.0154(4) Uani 1 1 d . . . . .
C45 C 0.94542(17) 0.47788(17) 1.10292(10) 0.0158(4) Uani 1 1 d . . . . .
H45 H 0.981383 0.485807 1.141964 0.019 Uiso 1 1 calc R . . . .
C10 C 0.44880(18) 0.41933(17) 0.39801(10) 0.0173(5) Uani 1 1 d . . . . .
H10A H 0.444329 0.443593 0.358331 0.021 Uiso 1 1 calc R . . . .
C65 C 1.10088(18) 1.00398(17) 0.88003(10) 0.0175(5) Uani 1 1 d . . . . .
H65 H 1.088608 1.075581 0.883886 0.021 Uiso 1 1 calc R . . . .
C36 C 0.74219(19) 0.52472(18) 0.90313(10) 0.0206(5) Uani 1 1 d . . . . .
C29 C 0.90177(18) 0.55015(19) 0.52524(11) 0.0201(5) Uani 1 1 d . . . . .
H29 H 0.963460 0.610944 0.527761 0.024 Uiso 1 1 calc R . . . .
C49 C 0.78536(17) 0.65653(16) 1.13480(10) 0.0142(4) Uani 1 1 d . . . . .
C46 C 0.89600(16) 0.55189(16) 1.08501(10) 0.0133(4) Uani 1 1 d . . . . .
C52 C 0.62206(18) 0.66132(17) 1.10823(10) 0.0166(4) Uani 1 1 d . . . . .
C47 C 0.90128(17) 0.65200(16) 1.12730(9) 0.0136(4) Uani 1 1 d . . . . .
C25 C 0.72454(17) 0.44684(17) 0.39672(10) 0.0155(4) Uani 1 1 d . . . . .
C27 C 0.86837(18) 0.58862(18) 0.41832(11) 0.0201(5) Uani 1 1 d . . . . .
H27 H 0.924875 0.653016 0.416219 0.024 Uiso 1 1 calc R . . . .
C6 C 0.46861(18) 0.30160(17) 0.57256(10) 0.0160(4) Uani 1 1 d . . . . .
C8 C 0.38135(17) 0.39057(17) 0.49805(10) 0.0166(4) Uani 1 1 d . . . . .
H8 H 0.330820 0.396552 0.528206 0.020 Uiso 1 1 calc R . . . .
C5 C 0.37280(19) 0.27435(17) 0.60610(11) 0.0199(5) Uani 1 1 d . . . . .
H5A H 0.307236 0.279230 0.587484 0.024 Uiso 1 1 calc R . . . .
C43 C 0.88753(18) 0.38164(17) 1.00686(10) 0.0175(5) Uani 1 1 d . . . . .
H43 H 0.884380 0.322570 0.979065 0.021 Uiso 1 1 calc R . . . .
C9 C 0.37434(18) 0.42827(17) 0.44152(11) 0.0188(5) Uani 1 1 d . . . . .
H9A H 0.318947 0.460201 0.432287 0.023 Uiso 1 1 calc R . . . .
C48 C 0.95229(18) 0.64767(18) 1.19057(10) 0.0175(5) Uani 1 1 d . . . . .
H48A H 1.027337 0.645411 1.186140 0.026 Uiso 1 1 calc GR . . . .
H48B H 0.910310 0.583977 1.209608 0.026 Uiso 1 1 calc GR . . . .
H48C H 0.951835 0.710861 1.216409 0.026 Uiso 1 1 calc GR . . . .
C54 C 0.44527(18) 0.70884(19) 0.97986(11) 0.0216(5) Uani 1 1 d . . . . .
H54 H 0.376960 0.671474 1.000015 0.026 Uiso 1 1 calc R . . . .
C44 C 0.94126(18) 0.39153(17) 1.06243(10) 0.0179(5) Uani 1 1 d . . . . .
H44 H 0.975417 0.339750 1.073194 0.021 Uiso 1 1 calc R . . . .
C18 C 0.6539(2) 0.02047(19) 0.42282(11) 0.0232(5) Uani 1 1 d . . . . .
H18 H 0.626089 -0.050174 0.405366 0.028 Uiso 1 1 calc R . . . .
C12 C 0.62005(18) 0.36907(18) 0.36881(10) 0.0172(5) Uani 1 1 d . . . . .
C17 C 0.6330(2) 0.10015(19) 0.38968(11) 0.0220(5) Uani 1 1 d . . . . .
C51 C 0.61857(19) 0.63540(19) 1.16974(11) 0.0212(5) Uani 1 1 d . . . . .
H51 H 0.557026 0.622104 1.194701 0.025 Uiso 1 1 calc R . . . .
C66 C 1.0115(2) 0.93262(19) 0.83763(10) 0.0222(5) Uani 1 1 d . . . . .
H66A H 0.939720 0.928653 0.854707 0.027 Uiso 1 1 calc R . . . .
H66B H 1.019501 0.860066 0.834170 0.027 Uiso 1 1 calc R . . . .
C50 C 0.72151(19) 0.63300(18) 1.18686(10) 0.0191(5) Uani 1 1 d . . . . .
H50 H 0.744919 0.618409 1.225917 0.023 Uiso 1 1 calc R . . . .
C4 C 0.3703(2) 0.24095(18) 0.66475(11) 0.0239(5) Uani 1 1 d . . . . .
H4A H 0.304400 0.223320 0.686006 0.029 Uiso 1 1 calc R . . . .
C70 C 1.2129(2) 1.0175(2) 0.85437(11) 0.0247(5) Uani 1 1 d . . . . .
H70A H 1.228623 0.948203 0.851459 0.030 Uiso 1 1 calc R . . . .
H70B H 1.268620 1.066872 0.882373 0.030 Uiso 1 1 calc R . . . .
C19 C 0.7257(2) -0.05336(18) 0.50897(11) 0.0241(5) Uani 1 1 d . . . . .
H19 H 0.677193 -0.122161 0.490301 0.029 Uiso 1 1 calc R . . . .
C3 C 0.4658(2) 0.23359(19) 0.69207(11) 0.0255(5) Uani 1 1 d . . . . .
H3 H 0.465714 0.211436 0.732572 0.031 Uiso 1 1 calc R . . . .
C2 C 0.5607(2) 0.25829(19) 0.66067(11) 0.0242(5) Uani 1 1 d . . . . .
H2 H 0.625067 0.251912 0.680046 0.029 Uiso 1 1 calc R . . . .
C30 C 0.9370(2) 0.53490(19) 0.63484(11) 0.0239(5) Uani 1 1 d . . . . .
H30 H 0.966973 0.476121 0.645942 0.029 Uiso 1 1 calc R . . . .
C35 C 1.0308(2) 0.6339(2) 0.63387(11) 0.0263(5) Uani 1 1 d . . . . .
H35A H 1.003658 0.693574 0.622462 0.032 Uiso 1 1 calc R . . . .
H35B H 1.082124 0.623292 0.602666 0.032 Uiso 1 1 calc R . . . .
C15 C 0.5821(2) 0.1803(2) 0.31182(11) 0.0269(6) Uani 1 1 d . . . . .
H15 H 0.556366 0.194645 0.273284 0.032 Uiso 1 1 calc R . . . .
C37 C 0.6897(2) 0.5018(2) 0.84459(11) 0.0254(5) Uani 1 1 d . . . . .
H37 H 0.663875 0.554693 0.827198 0.030 Uiso 1 1 calc R . . . .
C13 C 0.5983(2) 0.4041(2) 0.30528(10) 0.0229(5) Uani 1 1 d . . . . .
H13A H 0.655030 0.395911 0.277728 0.034 Uiso 1 1 calc GR . . . .
H13B H 0.598772 0.478691 0.308885 0.034 Uiso 1 1 calc GR . . . .
H13C H 0.527258 0.360126 0.288738 0.034 Uiso 1 1 calc GR . . . .
C33 C 1.0136(2) 0.6719(2) 0.74749(11) 0.0273(5) Uani 1 1 d . . . . .
H33A H 0.987840 0.734723 0.741758 0.033 Uiso 1 1 calc R . . . .
H33B H 1.052459 0.682422 0.787887 0.033 Uiso 1 1 calc R . . . .
C16 C 0.5881(2) 0.0837(2) 0.32951(12) 0.0299(6) Uani 1 1 d . . . . .
H16 H 0.565983 0.018116 0.305577 0.036 Uiso 1 1 calc R . . . .
C55 C 0.4470(2) 0.6526(2) 0.91738(12) 0.0276(5) Uani 1 1 d . . . . .
H55A H 0.440130 0.576818 0.922259 0.033 Uiso 1 1 calc R . . . .
H55B H 0.517332 0.684446 0.898540 0.033 Uiso 1 1 calc R . . . .
C69 C 1.2186(2) 1.0614(2) 0.79063(12) 0.0292(6) Uani 1 1 d . . . . .
H69A H 1.210564 1.133902 0.794260 0.035 Uiso 1 1 calc R . . . .
H69B H 1.290537 1.065727 0.773638 0.035 Uiso 1 1 calc R . . . .
C38 C 0.67430(19) 0.4065(2) 0.81180(11) 0.0254(5) Uani 1 1 d . . . . .
H38 H 0.640150 0.394460 0.772109 0.031 Uiso 1 1 calc R . . . .
C40 C 0.75827(19) 0.3469(2) 0.89526(12) 0.0258(5) Uani 1 1 d . . . . .
H40 H 0.779432 0.291303 0.912731 0.031 Uiso 1 1 calc R . . . .
C32 C 0.9166(2) 0.5728(2) 0.74607(12) 0.0323(6) Uani 1 1 d . . . . .
H32A H 0.864837 0.583495 0.777020 0.039 Uiso 1 1 calc R . . . .
H32B H 0.941866 0.511948 0.757193 0.039 Uiso 1 1 calc R . . . .
C39 C 0.7094(2) 0.3277(2) 0.83752(12) 0.0297(6) Uani 1 1 d . . . . .
H39 H 0.699886 0.261184 0.815466 0.036 Uiso 1 1 calc R . . . .
C67 C 1.0179(2) 0.9767(2) 0.77408(11) 0.0300(6) Uani 1 1 d . . . . .
H67A H 0.962005 0.927588 0.746097 0.036 Uiso 1 1 calc R . . . .
H67B H 1.002094 1.046002 0.777183 0.036 Uiso 1 1 calc R . . . .
C56 C 0.3544(2) 0.6614(2) 0.87542(12) 0.0313(6) Uani 1 1 d . . . . .
H56A H 0.360095 0.628226 0.834299 0.038 Uiso 1 1 calc R . . . .
H56B H 0.284031 0.622343 0.891924 0.038 Uiso 1 1 calc R . . . .
C31 C 0.8579(2) 0.5468(2) 0.68307(12) 0.0293(6) Uani 1 1 d . . . . .
H31A H 0.797999 0.480062 0.683540 0.035 Uiso 1 1 calc R . . . .
H31B H 0.826272 0.604308 0.673316 0.035 Uiso 1 1 calc R . . . .
C34 C 1.0908(2) 0.6619(2) 0.69754(12) 0.0316(6) Uani 1 1 d . . . . .
H34A H 1.124916 0.605861 0.706772 0.038 Uiso 1 1 calc R . . . .
H34B H 1.149205 0.729642 0.696588 0.038 Uiso 1 1 calc R . . . .
C59 C 0.4479(2) 0.8242(2) 0.97486(12) 0.0277(6) Uani 1 1 d . . . . .
H59A H 0.518131 0.863720 0.958442 0.033 Uiso 1 1 calc R . . . .
H59B H 0.441876 0.856802 1.016076 0.033 Uiso 1 1 calc R . . . .
C20 C 0.6946(3) -0.0397(2) 0.57481(13) 0.0423(8) Uani 1 1 d . . . . .
H20A H 0.616573 -0.043666 0.575848 0.051 Uiso 1 1 calc R . . . .
H20B H 0.737091 0.031063 0.592817 0.051 Uiso 1 1 calc R . . . .
C68 C 1.1299(2) 0.9909(2) 0.74747(12) 0.0315(6) Uani 1 1 d . . . . .
H68A H 1.142657 0.920715 0.740264 0.038 Uiso 1 1 calc R . . . .
H68B H 1.132326 1.023084 0.707608 0.038 Uiso 1 1 calc R . . . .
C58 C 0.3549(2) 0.8324(2) 0.93289(13) 0.0345(6) Uani 1 1 d . . . . .
H58A H 0.360850 0.908056 0.928346 0.041 Uiso 1 1 calc R . . . .
H58B H 0.284645 0.799558 0.951608 0.041 Uiso 1 1 calc R . . . .
C57 C 0.3573(2) 0.7768(2) 0.86983(13) 0.0360(7) Uani 1 1 d . . . . .
H57A H 0.294006 0.779830 0.844310 0.043 Uiso 1 1 calc R . . . .
H57B H 0.424144 0.814212 0.849328 0.043 Uiso 1 1 calc R . . . .
C21 C 0.7162(4) -0.1255(2) 0.61272(15) 0.0563(10) Uani 1 1 d . . . . .
H21A H 0.700083 -0.111965 0.656000 0.068 Uiso 1 1 calc R . . . .
H21B H 0.667140 -0.195497 0.597702 0.068 Uiso 1 1 calc R . . . .
C24 C 0.8428(2) -0.0555(2) 0.50428(17) 0.0421(8) Uani 1 1 d . . . . .
H24A H 0.892282 0.014490 0.519070 0.050 Uiso 1 1 calc R . . . .
H24B H 0.858124 -0.069398 0.460906 0.050 Uiso 1 1 calc R . . . .
C23 C 0.8639(3) -0.1420(2) 0.5426(2) 0.0582(11) Uani 1 1 d . . . . .
H23A H 0.821329 -0.212754 0.524487 0.070 Uiso 1 1 calc R . . . .
H23B H 0.941868 -0.138345 0.541806 0.070 Uiso 1 1 calc R . . . .
C22 C 0.8317(4) -0.1279(3) 0.60907(19) 0.0712(14) Uani 1 1 d . . . . .
H22A H 0.841508 -0.187056 0.632117 0.085 Uiso 1 1 calc R . . . .
H22B H 0.880340 -0.060902 0.628489 0.085 Uiso 1 1 calc R . . . .
C71 C 0.8831(5) 0.2205(3) 0.67398(17) 0.0862(17) Uani 1 1 d . . . . .
H71A H 0.905365 0.291610 0.695975 0.103 Uiso 1 1 calc R . . . .
H71B H 0.848673 0.226595 0.634072 0.103 Uiso 1 1 calc R . . . .
H10 H 1.149(4) 1.007(4) 0.969(2) 0.129 Uiso 1 1 d R . . . .
H4 H 0.742(5) 0.096(4) 0.491(2) 0.129 Uiso 1 1 d R . . . .
H9 H 0.600(5) 0.731(4) 1.003(3) 0.129 Uiso 1 1 d R . . . .
H5 H 0.815(5) 0.434(4) 0.574(2) 0.129 Uiso 1 1 d R . . . .

loop_
_atom_site_aniso_label
_atom_site_aniso_U_11
_atom_site_aniso_U_22
_atom_site_aniso_U_33
_atom_site_aniso_U_23
_atom_site_aniso_U_13
_atom_site_aniso_U_12
Co2 0.01181(14) 0.01280(14) 0.01294(14) 0.00087(11) 0.00056(11) 0.00217(11)
Co1 0.01420(15) 0.01271(14) 0.01304(14) -0.00003(11) 0.00077(11) 0.00342(11)
Cl2 0.0151(3) 0.0138(2) 0.0245(3) 0.0046(2) -0.0017(2) 0.0022(2)
Cl1 0.0151(3) 0.0145(2) 0.0239(3) 0.0023(2) -0.0015(2) 0.0039(2)
Cl4 0.1379(10) 0.0351(4) 0.0400(5) 0.0108(4) -0.0177(5) -0.0056(5)
Cl3 0.1529(11) 0.0774(7) 0.0290(4) -0.0075(4) -0.0167(5) 0.0762(7)
O1 0.0186(8) 0.0395(10) 0.0153(8) 0.0015(7) 0.0017(6) 0.0125(7)
O2 0.0569(13) 0.0164(9) 0.0209(9) -0.0019(7) -0.0142(8) 0.0096(8)
N8 0.0132(9) 0.0107(8) 0.0158(9) 0.0006(7) 0.0015(7) 0.0039(7)
N10 0.0167(9) 0.0155(9) 0.0178(9) 0.0024(7) 0.0026(7) 0.0059(8)
N6 0.0083(8) 0.0110(8) 0.0163(9) 0.0005(7) 0.0030(7) 0.0008(7)
N7 0.0149(9) 0.0130(9) 0.0157(9) 0.0013(7) 0.0018(7) 0.0052(7)
N3 0.0129(9) 0.0165(9) 0.0158(9) 0.0003(7) 0.0020(7) 0.0050(7)
N1 0.0114(9) 0.0099(8) 0.0153(9) -0.0011(7) 0.0003(7) 0.0010(7)
N2 0.0199(10) 0.0169(9) 0.0166(9) -0.0012(7) 0.0003(7) 0.0078(8)
N9 0.0135(10) 0.0299(11) 0.0254(11) 0.0100(9) 0.0018(8) 0.0048(8)
N4 0.0276(11) 0.0141(10) 0.0256(11) -0.0010(8) -0.0027(9) 0.0054(8)
N5 0.0194(10) 0.0219(10) 0.0283(11) -0.0014(9) -0.0002(8) 0.0066(8)
C63 0.0132(10) 0.0096(10) 0.0188(11) 0.0005(8) 0.0018(8) 0.0048(8)
C60 0.0142(10) 0.0114(10) 0.0179(11) 0.0002(8) 0.0018(8) 0.0067(8)
C53 0.0161(11) 0.0164(11) 0.0235(12) 0.0018(9) 0.0043(9) 0.0052(9)
C62 0.0132(10) 0.0126(10) 0.0206(11) -0.0004(8) 0.0007(9) 0.0029(8)
C61 0.0143(10) 0.0143(10) 0.0180(11) -0.0009(8) -0.0010(8) 0.0061(9)
C28 0.0127(10) 0.0146(11) 0.0230(12) 0.0009(9) 0.0032(9) 0.0063(9)
C14 0.0178(11) 0.0211(12) 0.0171(11) -0.0014(9) 0.0015(9) 0.0083(9)
C64 0.0134(10) 0.0124(10) 0.0191(11) -0.0013(8) 0.0013(8) 0.0054(8)
C1 0.0233(12) 0.0172(11) 0.0159(11) -0.0017(9) 0.0037(9) 0.0077(9)
C41 0.0106(10) 0.0182(11) 0.0182(11) -0.0027(9) 0.0048(8) 0.0009(8)
C26 0.0206(12) 0.0205(12) 0.0200(11) 0.0062(9) 0.0072(9) 0.0093(9)
C42 0.0098(10) 0.0129(10) 0.0190(11) 0.0017(8) 0.0060(8) -0.0003(8)
C7 0.0127(10) 0.0089(10) 0.0187(11) -0.0037(8) 0.0008(8) -0.0003(8)
C11 0.0135(10) 0.0133(10) 0.0173(11) -0.0016(8) -0.0015(8) 0.0010(8)
C45 0.0133(10) 0.0153(11) 0.0192(11) 0.0035(9) 0.0025(8) 0.0043(8)
C10 0.0172(11) 0.0154(11) 0.0186(11) 0.0013(9) -0.0031(9) 0.0038(9)
C65 0.0215(12) 0.0146(11) 0.0180(11) 0.0038(9) 0.0043(9) 0.0071(9)
C36 0.0234(12) 0.0169(11) 0.0179(11) -0.0005(9) 0.0016(9) 0.0003(9)
C29 0.0148(11) 0.0220(12) 0.0249(12) -0.0042(10) 0.0003(9) 0.0088(9)
C49 0.0162(11) 0.0110(10) 0.0160(11) 0.0000(8) 0.0010(8) 0.0050(8)
C46 0.0102(10) 0.0112(10) 0.0178(11) 0.0030(8) 0.0043(8) 0.0015(8)
C52 0.0164(11) 0.0160(11) 0.0186(11) 0.0012(9) 0.0043(9) 0.0064(9)
C47 0.0142(10) 0.0126(10) 0.0145(10) 0.0010(8) 0.0009(8) 0.0044(8)
C25 0.0153(11) 0.0171(11) 0.0162(11) 0.0018(8) 0.0033(8) 0.0080(9)
C27 0.0149(11) 0.0158(11) 0.0308(13) 0.0053(9) 0.0075(9) 0.0053(9)
C6 0.0186(11) 0.0114(10) 0.0169(11) -0.0016(8) 0.0035(9) 0.0028(9)
C8 0.0123(10) 0.0128(10) 0.0229(12) -0.0019(9) 0.0023(9) 0.0014(8)
C5 0.0198(12) 0.0135(11) 0.0252(12) -0.0020(9) 0.0055(9) 0.0034(9)
C43 0.0170(11) 0.0121(10) 0.0224(12) 0.0003(9) 0.0074(9) 0.0027(8)
C9 0.0132(11) 0.0153(11) 0.0274(12) -0.0004(9) -0.0033(9) 0.0040(9)
C48 0.0201(11) 0.0166(11) 0.0166(11) 0.0025(9) -0.0006(9) 0.0063(9)
C54 0.0116(11) 0.0290(13) 0.0242(12) 0.0082(10) 0.0006(9) 0.0048(9)
C44 0.0174(11) 0.0128(10) 0.0254(12) 0.0058(9) 0.0061(9) 0.0061(9)
C18 0.0239(12) 0.0171(12) 0.0276(13) -0.0048(10) 0.0012(10) 0.0059(10)
C12 0.0196(11) 0.0198(11) 0.0131(11) 0.0020(9) 0.0006(9) 0.0068(9)
C17 0.0240(12) 0.0202(12) 0.0226(12) -0.0060(9) -0.0012(10) 0.0092(10)
C51 0.0188(12) 0.0237(12) 0.0222(12) 0.0040(9) 0.0083(9) 0.0073(10)
C66 0.0244(12) 0.0225(12) 0.0196(12) 0.0027(9) 0.0011(9) 0.0064(10)
C50 0.0220(12) 0.0218(12) 0.0149(11) 0.0030(9) 0.0031(9) 0.0079(9)
C4 0.0303(13) 0.0161(11) 0.0228(12) -0.0002(9) 0.0130(10) 0.0024(10)
C70 0.0225(13) 0.0256(13) 0.0276(13) 0.0064(10) 0.0072(10) 0.0083(10)
C19 0.0281(13) 0.0108(11) 0.0306(13) 0.0003(9) -0.0040(10) 0.0020(10)
C3 0.0404(15) 0.0199(12) 0.0158(11) 0.0009(9) 0.0058(10) 0.0076(11)
C2 0.0310(14) 0.0260(13) 0.0171(12) 0.0002(10) 0.0006(10) 0.0108(11)
C30 0.0240(13) 0.0245(13) 0.0249(13) 0.0010(10) -0.0029(10) 0.0102(10)
C35 0.0276(13) 0.0327(14) 0.0229(13) 0.0019(10) 0.0050(10) 0.0152(11)
C15 0.0360(15) 0.0307(14) 0.0167(12) -0.0055(10) -0.0060(10) 0.0155(11)
C37 0.0288(13) 0.0238(13) 0.0196(12) 0.0025(10) 0.0000(10) 0.0010(10)
C13 0.0267(13) 0.0290(13) 0.0152(11) 0.0034(9) 0.0005(9) 0.0109(10)
C33 0.0311(14) 0.0278(13) 0.0229(13) -0.0013(10) 0.0022(10) 0.0089(11)
C16 0.0399(15) 0.0254(13) 0.0250(13) -0.0115(10) -0.0067(11) 0.0136(12)
C55 0.0231(13) 0.0268(13) 0.0319(14) 0.0033(11) 0.0008(11) 0.0053(10)
C69 0.0346(15) 0.0267(13) 0.0294(14) 0.0111(11) 0.0143(11) 0.0112(11)
C38 0.0190(12) 0.0322(14) 0.0190(12) -0.0071(10) 0.0024(9) -0.0007(10)
C40 0.0189(12) 0.0247(13) 0.0346(14) -0.0103(11) -0.0027(10) 0.0101(10)
C32 0.0347(15) 0.0358(15) 0.0233(13) 0.0026(11) -0.0037(11) 0.0055(12)
C39 0.0199(12) 0.0304(14) 0.0365(15) -0.0186(11) -0.0009(11) 0.0081(11)
C67 0.0362(15) 0.0340(15) 0.0215(13) 0.0041(11) -0.0009(11) 0.0127(12)
C56 0.0275(14) 0.0374(15) 0.0246(13) 0.0021(11) -0.0022(11) 0.0025(12)
C31 0.0267(13) 0.0333(14) 0.0273(13) 0.0027(11) -0.0011(11) 0.0078(11)
C34 0.0260(14) 0.0351(15) 0.0340(15) -0.0018(12) 0.0027(11) 0.0101(11)
C59 0.0236(13) 0.0296(14) 0.0306(14) 0.0009(11) -0.0033(11) 0.0090(11)
C20 0.070(2) 0.0210(14) 0.0312(15) 0.0019(11) -0.0014(14) 0.0066(14)
C68 0.0465(17) 0.0303(14) 0.0214(13) 0.0064(11) 0.0111(11) 0.0155(12)
C58 0.0337(15) 0.0344(15) 0.0395(16) 0.0096(12) -0.0051(12) 0.0156(12)
C57 0.0327(15) 0.0441(17) 0.0305(15) 0.0139(12) -0.0063(12) 0.0079(13)
C21 0.104(3) 0.0272(16) 0.0316(17) 0.0073(13) -0.0094(18) 0.0082(18)
C24 0.0290(15) 0.0238(14) 0.074(2) 0.0195(14) -0.0016(14) 0.0056(12)
C23 0.0337(17) 0.0276(16) 0.112(3) 0.0291(18) -0.0167(19) 0.0038(13)
C22 0.097(3) 0.0247(16) 0.075(3) 0.0174(16) -0.056(2) -0.0083(18)
C71 0.190(5) 0.0318(18) 0.043(2) -0.0049(15) -0.048(3) 0.046(3)

loop_
_atom_type_symbol
_atom_type_description
_atom_type_scat_dispersion_real
_atom_type_scat_dispersion_imag
_atom_type_scat_source
C C 0.0033 0.0016 'International Tables Vol C Tables 4.2.6.8 and 6.1.1.4'
H H 0.0000 0.0000 'International Tables Vol C Tables 4.2.6.8 and 6.1.1.4'
Cl Cl 0.1484 0.1585 'International Tables Vol C Tables 4.2.6.8 and 6.1.1.4'
Co Co 0.3494 0.9721 'International Tables Vol C Tables 4.2.6.8 and 6.1.1.4'
N N 0.0061 0.0033 'International Tables Vol C Tables 4.2.6.8 and 6.1.1.4'
O O 0.0106 0.0060 'International Tables Vol C Tables 4.2.6.8 and 6.1.1.4'

loop_
_exptl_crystal_face_index_h
_exptl_crystal_face_index_k
_exptl_crystal_face_index_l
_exptl_crystal_face_perp_dist
-1.00 0.00 0.00 0.0970
1.00 0.00 0.00 0.1440
0.00 -1.00 -1.00 0.0980
0.00 1.00 1.00 0.0630
0.00 0.00 1.00 0.0230
0.00 0.00 -1.00 0.0600
1.00 2.00 -1.00 0.0830
-1.00 -2.00 1.00 0.0890
0.00 -1.00 0.00 0.1090
0.00 1.00 0.00 0.0920
1.00 0.00 -2.00 0.1090

loop_
_geom_angle_atom_site_label_1
_geom_angle_atom_site_label_2
_geom_angle_atom_site_label_3
_geom_angle
_geom_angle_site_symmetry_1
_geom_angle_site_symmetry_3
_geom_angle_publ_flag
O2 Co2 Cl2 88.46(5) . . ?
O2 Co2 N8 129.13(8) . . ?
O2 Co2 N6 88.16(7) . . ?
O2 Co2 N7 132.72(8) . . ?
N8 Co2 Cl2 95.47(5) . . ?
N8 Co2 N6 84.32(7) . . ?
N8 Co2 N7 96.45(7) . . ?
N6 Co2 Cl2 175.44(5) . . ?
N7 Co2 Cl2 100.31(5) . . ?
N7 Co2 N6 84.24(7) . . ?
O1 Co1 Cl1 89.74(5) . . ?
O1 Co1 N3 111.99(7) . . ?
O1 Co1 N1 86.94(7) . . ?
O1 Co1 N2 148.33(8) . . ?
N3 Co1 Cl1 97.35(5) . . ?
N3 Co1 N1 82.99(7) . . ?
N3 Co1 N2 97.05(7) . . ?
N1 Co1 Cl1 176.54(5) . . ?
N2 Co1 Cl1 99.14(6) . . ?
N2 Co1 N1 84.23(7) . . ?
C1 O1 Co1 128.19(14) . . ?
C36 O2 Co2 134.06(15) . . ?
C63 N8 Co2 135.27(14) . . ?
C60 N8 Co2 116.42(14) . . ?
C60 N8 C63 106.98(17) . . ?
C64 N10 C65 126.76(19) . . ?
C64 N10 H10 116(4) . . ?
C65 N10 H10 116(4) . . ?
C42 N6 Co2 124.57(14) . . ?
C46 N6 Co2 114.91(13) . . ?
C46 N6 C42 119.67(18) . . ?
C49 N7 Co2 115.81(14) . . ?
C49 N7 C52 106.05(18) . . ?
C52 N7 Co2 137.13(15) . . ?
C28 N3 Co1 135.93(15) . . ?
C25 N3 Co1 116.55(14) . . ?
C25 N3 C28 106.68(18) . . ?
C7 N1 Co1 123.94(14) . . ?
C11 N1 Co1 115.57(14) . . ?
C11 N1 C7 119.43(18) . . ?
C14 N2 Co1 115.72(15) . . ?
C14 N2 C17 105.85(18) . . ?
C17 N2 Co1 137.37(16) . . ?
C53 N9 C54 125.9(2) . . ?
C53 N9 H9 119(4) . . ?
C54 N9 H9 114(4) . . ?
C18 N4 C19 125.1(2) . . ?
C18 N4 H4 121(4) . . ?
C19 N4 H4 114(4) . . ?
C29 N5 C30 126.2(2) . . ?
C29 N5 H5 119(3) . . ?
C30 N5 H5 114(3) . . ?
N8 C63 C62 109.38(18) . . ?
N8 C63 C64 118.99(19) . . ?
C64 C63 C62 131.5(2) . . ?
N8 C60 C61 110.46(19) . . ?
N8 C60 C47 120.16(18) . . ?
C61 C60 C47 129.26(19) . . ?
N9 C53 H53 117.0 . . ?
N9 C53 C52 126.1(2) . . ?
C52 C53 H53 117.0 . . ?
C63 C62 H62 126.8 . . ?
C61 C62 C63 106.50(19) . . ?
C61 C62 H62 126.8 . . ?
C60 C61 H61 126.7 . . ?
C62 C61 C60 106.68(19) . . ?
C62 C61 H61 126.7 . . ?
N3 C28 C29 125.9(2) . . ?
N3 C28 C27 109.26(19) . . ?
C29 C28 C27 124.5(2) . . ?
N2 C14 C12 121.45(19) . . ?
N2 C14 C15 111.4(2) . . ?
C15 C14 C12 126.8(2) . . ?
N10 C64 C63 125.2(2) . . ?
N10 C64 H64 117.4 . . ?
C63 C64 H64 117.4 . . ?
O1 C1 C6 124.4(2) . . ?
O1 C1 C2 117.6(2) . . ?
C2 C1 C6 118.0(2) . . ?
C36 C41 C42 124.9(2) . . ?
C40 C41 C42 118.5(2) . . ?
C40 C41 C36 116.6(2) . . ?
C25 C26 H26 126.7 . . ?
C27 C26 H26 126.7 . . ?
C27 C26 C25 106.6(2) . . ?
N6 C42 C41 121.22(19) . . ?
N6 C42 C43 119.2(2) . . ?
C43 C42 C41 119.53(19) . . ?
N1 C7 C6 120.62(19) . . ?
N1 C7 C8 120.2(2) . . ?
C8 C7 C6 119.20(19) . . ?
N1 C11 C10 122.2(2) . . ?
N1 C11 C12 116.32(19) . . ?
C10 C11 C12 121.4(2) . . ?
C46 C45 H45 120.8 . . ?
C46 C45 C44 118.3(2) . . ?
C44 C45 H45 120.8 . . ?
C11 C10 H10A 120.6 . . ?
C11 C10 C9 118.7(2) . . ?
C9 C10 H10A 120.6 . . ?
N10 C65 H65 107.6 . . ?
N10 C65 C66 113.04(18) . . ?
N10 C65 C70 108.69(18) . . ?
C66 C65 H65 107.6 . . ?
C66 C65 C70 111.96(19) . . ?
C70 C65 H65 107.6 . . ?
O2 C36 C41 125.4(2) . . ?
O2 C36 C37 115.9(2) . . ?
C37 C36 C41 118.7(2) . . ?
N5 C29 C28 128.0(2) . . ?
N5 C29 H29 116.0 . . ?
C28 C29 H29 116.0 . . ?
N7 C49 C47 121.29(19) . . ?
N7 C49 C50 111.00(19) . . ?
C50 C49 C47 127.40(19) . . ?
N6 C46 C45 122.7(2) . . ?
N6 C46 C47 116.62(18) . . ?
C45 C46 C47 120.71(19) . . ?
N7 C52 C53 124.8(2) . . ?
N7 C52 C51 109.61(19) . . ?
C53 C52 C51 125.6(2) . . ?
C60 C47 C46 106.82(17) . . ?
C60 C47 C48 108.35(17) . . ?
C49 C47 C60 113.58(17) . . ?
C49 C47 C46 107.32(17) . . ?
C49 C47 C48 108.99(17) . . ?
C48 C47 C46 111.84(17) . . ?
N3 C25 C26 110.62(19) . . ?
N3 C25 C12 120.08(19) . . ?
C26 C25 C12 129.0(2) . . ?
C28 C27 H27 126.6 . . ?
C26 C27 C28 106.9(2) . . ?
C26 C27 H27 126.6 . . ?
C1 C6 C7 123.8(2) . . ?
C5 C6 C1 117.9(2) . . ?
C5 C6 C7 118.2(2) . . ?
C7 C8 H8 120.0 . . ?
C9 C8 C7 120.0(2) . . ?
C9 C8 H8 120.0 . . ?
C6 C5 H5A 118.6 . . ?
C4 C5 C6 122.8(2) . . ?
C4 C5 H5A 118.6 . . ?
C42 C43 H43 119.7 . . ?
C44 C43 C42 120.7(2) . . ?
C44 C43 H43 119.7 . . ?
C10 C9 H9A 120.3 . . ?
C8 C9 C10 119.4(2) . . ?
C8 C9 H9A 120.3 . . ?
C47 C48 H48A 109.5 . . ?
C47 C48 H48B 109.5 . . ?
C47 C48 H48C 109.5 . . ?
H48A C48 H48B 109.5 . . ?
H48A C48 H48C 109.5 . . ?
H48B C48 H48C 109.5 . . ?
N9 C54 H54 108.6 . . ?
N9 C54 C55 109.3(2) . . ?
N9 C54 C59 110.0(2) . . ?
C55 C54 H54 108.6 . . ?
C55 C54 C59 111.8(2) . . ?
C59 C54 H54 108.6 . . ?
C45 C44 H44 120.3 . . ?
C43 C44 C45 119.4(2) . . ?
C43 C44 H44 120.3 . . ?
N4 C18 H18 116.5 . . ?
N4 C18 C17 126.9(2) . . ?
C17 C18 H18 116.5 . . ?
C14 C12 C11 107.09(18) . . ?
C14 C12 C13 108.92(18) . . ?
C25 C12 C14 114.54(18) . . ?
C25 C12 C11 105.95(17) . . ?
C25 C12 C13 108.40(18) . . ?
C13 C12 C11 111.98(18) . . ?
N2 C17 C18 126.7(2) . . ?
N2 C17 C16 109.3(2) . . ?
C18 C17 C16 124.1(2) . . ?
C52 C51 H51 126.5 . . ?
C50 C51 C52 106.9(2) . . ?
C50 C51 H51 126.5 . . ?
C65 C66 H66A 109.7 . . ?
C65 C66 H66B 109.7 . . ?
C65 C66 C67 109.8(2) . . ?
H66A C66 H66B 108.2 . . ?
C67 C66 H66A 109.7 . . ?
C67 C66 H66B 109.7 . . ?
C49 C50 H50 126.8 . . ?
C51 C50 C49 106.4(2) . . ?
C51 C50 H50 126.8 . . ?
C5 C4 H4A 120.6 . . ?
C5 C4 C3 118.8(2) . . ?
C3 C4 H4A 120.6 . . ?
C65 C70 H70A 109.5 . . ?
C65 C70 H70B 109.5 . . ?
C65 C70 C69 110.6(2) . . ?
H70A C70 H70B 108.1 . . ?
C69 C70 H70A 109.5 . . ?
C69 C70 H70B 109.5 . . ?
N4 C19 H19 108.4 . . ?
N4 C19 C20 108.8(2) . . ?
N4 C19 C24 110.5(2) . . ?
C20 C19 H19 108.4 . . ?
C20 C19 C24 112.2(2) . . ?
C24 C19 H19 108.4 . . ?
C4 C3 H3 119.9 . . ?
C2 C3 C4 120.2(2) . . ?
C2 C3 H3 119.9 . . ?
C1 C2 H2 118.9 . . ?
C3 C2 C1 122.3(2) . . ?
C3 C2 H2 118.9 . . ?
N5 C30 H30 107.6 . . ?
N5 C30 C35 113.1(2) . . ?
N5 C30 C31 109.6(2) . . ?
C35 C30 H30 107.6 . . ?
C35 C30 C31 111.2(2) . . ?
C31 C30 H30 107.6 . . ?
C30 C35 H35A 109.5 . . ?
C30 C35 H35B 109.5 . . ?
C30 C35 C34 110.7(2) . . ?
H35A C35 H35B 108.1 . . ?
C34 C35 H35A 109.5 . . ?
C34 C35 H35B 109.5 . . ?
C14 C15 H15 126.9 . . ?
C16 C15 C14 106.2(2) . . ?
C16 C15 H15 126.9 . . ?
C36 C37 H37 118.6 . . ?
C38 C37 C36 122.8(2) . . ?
C38 C37 H37 118.6 . . ?
C12 C13 H13A 109.5 . . ?
C12 C13 H13B 109.5 . . ?
C12 C13 H13C 109.5 . . ?
H13A C13 H13B 109.5 . . ?
H13A C13 H13C 109.5 . . ?
H13B C13 H13C 109.5 . . ?
H33A C33 H33B 108.1 . . ?
C32 C33 H33A 109.5 . . ?
C32 C33 H33B 109.5 . . ?
C34 C33 H33A 109.5 . . ?
C34 C33 H33B 109.5 . . ?
C34 C33 C32 110.7(2) . . ?
C17 C16 H16 126.4 . . ?
C15 C16 C17 107.3(2) . . ?
C15 C16 H16 126.4 . . ?
C54 C55 H55A 109.4 . . ?
C54 C55 H55B 109.4 . . ?
C54 C55 C56 111.0(2) . . ?
H55A C55 H55B 108.0 . . ?
C56 C55 H55A 109.4 . . ?
C56 C55 H55B 109.4 . . ?
C70 C69 H69A 109.4 . . ?
C70 C69 H69B 109.4 . . ?
H69A C69 H69B 108.0 . . ?
C68 C69 C70 110.9(2) . . ?
C68 C69 H69A 109.4 . . ?
C68 C69 H69B 109.4 . . ?
C37 C38 H38 120.5 . . ?
C37 C38 C39 119.0(2) . . ?
C39 C38 H38 120.5 . . ?
C41 C40 H40 118.3 . . ?
C39 C40 C41 123.4(2) . . ?
C39 C40 H40 118.3 . . ?
C33 C32 H32A 109.1 . . ?
C33 C32 H32B 109.1 . . ?
C33 C32 C31 112.3(2) . . ?
H32A C32 H32B 107.9 . . ?
C31 C32 H32A 109.1 . . ?
C31 C32 H32B 109.1 . . ?
C38 C39 H39 120.3 . . ?
C40 C39 C38 119.4(2) . . ?
C40 C39 H39 120.3 . . ?
C66 C67 H67A 109.3 . . ?
C66 C67 H67B 109.3 . . ?
H67A C67 H67B 107.9 . . ?
C68 C67 C66 111.7(2) . . ?
C68 C67 H67A 109.3 . . ?
C68 C67 H67B 109.3 . . ?
C55 C56 H56A 109.4 . . ?
C55 C56 H56B 109.4 . . ?
H56A C56 H56B 108.0 . . ?
C57 C56 C55 111.4(2) . . ?
C57 C56 H56A 109.4 . . ?
C57 C56 H56B 109.4 . . ?
C30 C31 C32 109.9(2) . . ?
C30 C31 H31A 109.7 . . ?
C30 C31 H31B 109.7 . . ?
C32 C31 H31A 109.7 . . ?
C32 C31 H31B 109.7 . . ?
H31A C31 H31B 108.2 . . ?
C35 C34 H34A 109.4 . . ?
C35 C34 H34B 109.4 . . ?
C33 C34 C35 111.4(2) . . ?
C33 C34 H34A 109.4 . . ?
C33 C34 H34B 109.4 . . ?
H34A C34 H34B 108.0 . . ?
C54 C59 H59A 109.5 . . ?
C54 C59 H59B 109.5 . . ?
C54 C59 C58 110.9(2) . . ?
H59A C59 H59B 108.0 . . ?
C58 C59 H59A 109.5 . . ?
C58 C59 H59B 109.5 . . ?
C19 C20 H20A 109.5 . . ?
C19 C20 H20B 109.5 . . ?
C19 C20 C21 110.9(3) . . ?
H20A C20 H20B 108.0 . . ?
C21 C20 H20A 109.5 . . ?
C21 C20 H20B 109.5 . . ?
C69 C68 C67 111.0(2) . . ?
C69 C68 H68A 109.4 . . ?
C69 C68 H68B 109.4 . . ?
C67 C68 H68A 109.4 . . ?
C67 C68 H68B 109.4 . . ?
H68A C68 H68B 108.0 . . ?
C59 C58 H58A 109.4 . . ?
C59 C58 H58B 109.4 . . ?
C59 C58 C57 111.1(2) . . ?
H58A C58 H58B 108.0 . . ?
C57 C58 H58A 109.4 . . ?
C57 C58 H58B 109.4 . . ?
C56 C57 C58 110.8(2) . . ?
C56 C57 H57A 109.5 . . ?
C56 C57 H57B 109.5 . . ?
C58 C57 H57A 109.5 . . ?
C58 C57 H57B 109.5 . . ?
H57A C57 H57B 108.1 . . ?
C20 C21 H21A 109.3 . . ?
C20 C21 H21B 109.3 . . ?
H21A C21 H21B 108.0 . . ?
C22 C21 C20 111.6(3) . . ?
C22 C21 H21A 109.3 . . ?
C22 C21 H21B 109.3 . . ?
C19 C24 H24A 109.5 . . ?
C19 C24 H24B 109.5 . . ?
C19 C24 C23 110.6(2) . . ?
H24A C24 H24B 108.1 . . ?
C23 C24 H24A 109.5 . . ?
C23 C24 H24B 109.5 . . ?
C24 C23 H23A 109.5 . . ?
C24 C23 H23B 109.5 . . ?
H23A C23 H23B 108.1 . . ?
C22 C23 C24 110.7(3) . . ?
C22 C23 H23A 109.5 . . ?
C22 C23 H23B 109.5 . . ?
C21 C22 C23 111.8(3) . . ?
C21 C22 H22A 109.3 . . ?
C21 C22 H22B 109.3 . . ?
C23 C22 H22A 109.3 . . ?
C23 C22 H22B 109.3 . . ?
H22A C22 H22B 107.9 . . ?
Cl4 C71 H71A 109.5 . . ?
Cl4 C71 H71B 109.5 . . ?
Cl3 C71 Cl4 110.77(18) . . ?
Cl3 C71 H71A 109.5 . . ?
Cl3 C71 H71B 109.5 . . ?
H71A C71 H71B 108.1 . . ?

loop_
_geom_bond_atom_site_label_1
_geom_bond_atom_site_label_2
_geom_bond_distance
_geom_bond_site_symmetry_2
_geom_bond_publ_flag
Co2 Cl2 2.4712(6) . ?
Co2 O2 1.8751(17) . ?
Co2 N8 2.0047(18) . ?
Co2 N6 2.2247(18) . ?
Co2 N7 2.0245(18) . ?
Co1 Cl1 2.4358(6) . ?
Co1 O1 1.9203(16) . ?
Co1 N3 2.0142(18) . ?
Co1 N1 2.2236(18) . ?
Co1 N2 2.0276(18) . ?
Cl4 C71 1.788(5) . ?
Cl3 C71 1.753(5) . ?
O1 C1 1.323(3) . ?
O2 C36 1.310(3) . ?
N8 C63 1.387(3) . ?
N8 C60 1.342(3) . ?
N10 C64 1.306(3) . ?
N10 C65 1.473(3) . ?
N10 H10 0.89(6) . ?
N6 C42 1.356(3) . ?
N6 C46 1.353(3) . ?
N7 C49 1.347(3) . ?
N7 C52 1.391(3) . ?
N3 C28 1.388(3) . ?
N3 C25 1.340(3) . ?
N1 C7 1.355(3) . ?
N1 C11 1.352(3) . ?
N2 C14 1.347(3) . ?
N2 C17 1.393(3) . ?
N9 C53 1.302(3) . ?
N9 C54 1.465(3) . ?
N9 H9 0.85(6) . ?
N4 C18 1.303(3) . ?
N4 C19 1.462(3) . ?
N4 H4 0.88(6) . ?
N5 C29 1.280(3) . ?
N5 C30 1.481(3) . ?
N5 H5 1.03(6) . ?
C63 C62 1.409(3) . ?
C63 C64 1.407(3) . ?
C60 C61 1.414(3) . ?
C60 C47 1.525(3) . ?
C53 H53 0.9500 . ?
C53 C52 1.396(3) . ?
C62 H62 0.9500 . ?
C62 C61 1.388(3) . ?
C61 H61 0.9500 . ?
C28 C29 1.391(3) . ?
C28 C27 1.413(3) . ?
C14 C12 1.529(3) . ?
C14 C15 1.408(3) . ?
C64 H64 0.9500 . ?
C1 C6 1.421(3) . ?
C1 C2 1.411(3) . ?
C41 C42 1.488(3) . ?
C41 C36 1.418(3) . ?
C41 C40 1.413(3) . ?
C26 H26 0.9500 . ?
C26 C25 1.419(3) . ?
C26 C27 1.374(3) . ?
C42 C43 1.408(3) . ?
C7 C6 1.486(3) . ?
C7 C8 1.405(3) . ?
C11 C10 1.384(3) . ?
C11 C12 1.544(3) . ?
C45 H45 0.9500 . ?
C45 C46 1.380(3) . ?
C45 C44 1.388(3) . ?
C10 H10A 0.9500 . ?
C10 C9 1.386(3) . ?
C65 H65 1.0000 . ?
C65 C66 1.518(3) . ?
C65 C70 1.522(3) . ?
C36 C37 1.412(3) . ?
C29 H29 0.9500 . ?
C49 C47 1.520(3) . ?
C49 C50 1.414(3) . ?
C46 C47 1.550(3) . ?
C52 C51 1.407(3) . ?
C47 C48 1.533(3) . ?
C25 C12 1.527(3) . ?
C27 H27 0.9500 . ?
C6 C5 1.412(3) . ?
C8 H8 0.9500 . ?
C8 C9 1.372(3) . ?
C5 H5A 0.9500 . ?
C5 C4 1.380(3) . ?
C43 H43 0.9500 . ?
C43 C44 1.368(3) . ?
C9 H9A 0.9500 . ?
C48 H48A 0.9800 . ?
C48 H48B 0.9800 . ?
C48 H48C 0.9800 . ?
C54 H54 1.0000 . ?
C54 C55 1.520(3) . ?
C54 C59 1.522(3) . ?
C44 H44 0.9500 . ?
C18 H18 0.9500 . ?
C18 C17 1.396(3) . ?
C12 C13 1.537(3) . ?
C17 C16 1.408(3) . ?
C51 H51 0.9500 . ?
C51 C50 1.378(3) . ?
C66 H66A 0.9900 . ?
C66 H66B 0.9900 . ?
C66 C67 1.534(3) . ?
C50 H50 0.9500 . ?
C4 H4A 0.9500 . ?
C4 C3 1.387(4) . ?
C70 H70A 0.9900 . ?
C70 H70B 0.9900 . ?
C70 C69 1.537(3) . ?
C19 H19 1.0000 . ?
C19 C20 1.516(4) . ?
C19 C24 1.520(4) . ?
C3 H3 0.9500 . ?
C3 C2 1.377(4) . ?
C2 H2 0.9500 . ?
C30 H30 1.0000 . ?
C30 C35 1.503(4) . ?
C30 C31 1.510(4) . ?
C35 H35A 0.9900 . ?
C35 H35B 0.9900 . ?
C35 C34 1.552(4) . ?
C15 H15 0.9500 . ?
C15 C16 1.375(4) . ?
C37 H37 0.9500 . ?
C37 C38 1.370(3) . ?
C13 H13A 0.9800 . ?
C13 H13B 0.9800 . ?
C13 H13C 0.9800 . ?
C33 H33A 0.9900 . ?
C33 H33B 0.9900 . ?
C33 C32 1.524(4) . ?
C33 C34 1.514(4) . ?
C16 H16 0.9500 . ?
C55 H55A 0.9900 . ?
C55 H55B 0.9900 . ?
C55 C56 1.526(4) . ?
C69 H69A 0.9900 . ?
C69 H69B 0.9900 . ?
C69 C68 1.518(4) . ?
C38 H38 0.9500 . ?
C38 C39 1.390(4) . ?
C40 H40 0.9500 . ?
C40 C39 1.377(4) . ?
C32 H32A 0.9900 . ?
C32 H32B 0.9900 . ?
C32 C31 1.532(3) . ?
C39 H39 0.9500 . ?
C67 H67A 0.9900 . ?
C67 H67B 0.9900 . ?
C67 C68 1.528(4) . ?
C56 H56A 0.9900 . ?
C56 H56B 0.9900 . ?
C56 C57 1.525(4) . ?
C31 H31A 0.9900 . ?
C31 H31B 0.9900 . ?
C34 H34A 0.9900 . ?
C34 H34B 0.9900 . ?
C59 H59A 0.9900 . ?
C59 H59B 0.9900 . ?
C59 C58 1.527(3) . ?
C20 H20A 0.9900 . ?
C20 H20B 0.9900 . ?
C20 C21 1.527(4) . ?
C68 H68A 0.9900 . ?
C68 H68B 0.9900 . ?
C58 H58A 0.9900 . ?
C58 H58B 0.9900 . ?
C58 C57 1.528(4) . ?
C57 H57A 0.9900 . ?
C57 H57B 0.9900 . ?
C21 H21A 0.9900 . ?
C21 H21B 0.9900 . ?
C21 C22 1.498(6) . ?
C24 H24A 0.9900 . ?
C24 H24B 0.9900 . ?
C24 C23 1.537(4) . ?
C23 H23A 0.9900 . ?
C23 H23B 0.9900 . ?
C23 C22 1.536(6) . ?
C22 H22A 0.9900 . ?
C22 H22B 0.9900 . ?
C71 H71A 0.9900 . ?
C71 H71B 0.9900 . ?

loop_
_geom_torsion_atom_site_label_1
_geom_torsion_atom_site_label_2
_geom_torsion_atom_site_label_3
_geom_torsion_atom_site_label_4
_geom_torsion
_geom_torsion_site_symmetry_1
_geom_torsion_site_symmetry_2
_geom_torsion_site_symmetry_3
_geom_torsion_site_symmetry_4
_geom_torsion_publ_flag
Co2 O2 C36 C41 -12.4(4) . . . . ?
Co2 O2 C36 C37 169.42(19) . . . . ?
Co2 N8 C63 C62 165.96(15) . . . . ?
Co2 N8 C63 C64 -17.0(3) . . . . ?
Co2 N8 C60 C61 -168.92(14) . . . . ?
Co2 N8 C60 C47 14.9(2) . . . . ?
Co2 N6 C42 C41 -12.1(3) . . . . ?
Co2 N6 C42 C43 166.99(15) . . . . ?
Co2 N6 C46 C45 -168.78(16) . . . . ?
Co2 N6 C46 C47 9.5(2) . . . . ?
Co2 N7 C49 C47 2.9(3) . . . . ?
Co2 N7 C49 C50 -171.15(14) . . . . ?
Co2 N7 C52 C53 -11.1(4) . . . . ?
Co2 N7 C52 C51 167.62(17) . . . . ?
Co1 O1 C1 C6 -33.7(3) . . . . ?
Co1 O1 C1 C2 146.72(18) . . . . ?
Co1 N3 C28 C29 -18.7(3) . . . . ?
Co1 N3 C28 C27 168.19(16) . . . . ?
Co1 N3 C25 C26 -170.95(14) . . . . ?
Co1 N3 C25 C12 14.9(3) . . . . ?
Co1 N1 C7 C6 -12.9(3) . . . . ?
Co1 N1 C7 C8 166.25(15) . . . . ?
Co1 N1 C11 C10 -168.85(16) . . . . ?
Co1 N1 C11 C12 8.5(2) . . . . ?
Co1 N2 C14 C12 3.0(3) . . . . ?
Co1 N2 C14 C15 -170.76(16) . . . . ?
Co1 N2 C17 C18 -13.8(4) . . . . ?
Co1 N2 C17 C16 166.80(19) . . . . ?
Cl2 Co2 O2 C36 -173.8(2) . . . . ?
O1 C1 C6 C7 -3.5(3) . . . . ?
O1 C1 C6 C5 179.8(2) . . . . ?
O1 C1 C2 C3 179.5(2) . . . . ?
O2 C36 C37 C38 176.8(2) . . . . ?
N8 Co2 O2 C36 90.4(3) . . . . ?
N8 C63 C62 C61 -0.2(2) . . . . ?
N8 C63 C64 N10 178.3(2) . . . . ?
N8 C60 C61 C62 -0.1(2) . . . . ?
N8 C60 C47 C49 -62.0(3) . . . . ?
N8 C60 C47 C46 56.1(2) . . . . ?
N8 C60 C47 C48 176.79(18) . . . . ?
N10 C65 C66 C67 -179.58(19) . . . . ?
N10 C65 C70 C69 -177.61(19) . . . . ?
N6 Co2 O2 C36 9.2(2) . . . . ?
N6 C42 C43 C44 1.3(3) . . . . ?
N6 C46 C47 C60 -67.3(2) . . . . ?
N6 C46 C47 C49 54.8(2) . . . . ?
N6 C46 C47 C48 174.27(18) . . . . ?
N7 Co2 O2 C36 -71.2(3) . . . . ?
N7 C49 C47 C60 50.5(3) . . . . ?
N7 C49 C47 C46 -67.3(2) . . . . ?
N7 C49 C47 C48 171.43(19) . . . . ?
N7 C49 C50 C51 0.8(3) . . . . ?
N7 C52 C51 C50 0.2(3) . . . . ?
N3 C28 C29 N5 -2.5(4) . . . . ?
N3 C28 C27 C26 0.5(2) . . . . ?
N3 C25 C12 C14 -61.0(3) . . . . ?
N3 C25 C12 C11 56.8(3) . . . . ?
N3 C25 C12 C13 177.20(19) . . . . ?
N1 C7 C6 C1 25.9(3) . . . . ?
N1 C7 C6 C5 -157.43(19) . . . . ?
N1 C7 C8 C9 1.6(3) . . . . ?
N1 C11 C10 C9 1.6(3) . . . . ?
N1 C11 C12 C14 55.4(2) . . . . ?
N1 C11 C12 C25 -67.3(2) . . . . ?
N1 C11 C12 C13 174.73(19) . . . . ?
N2 C14 C12 C11 -67.6(3) . . . . ?
N2 C14 C12 C25 49.6(3) . . . . ?
N2 C14 C12 C13 171.2(2) . . . . ?
N2 C14 C15 C16 1.0(3) . . . . ?
N2 C17 C16 C15 0.9(3) . . . . ?
N9 C53 C52 N7 -7.8(4) . . . . ?
N9 C53 C52 C51 173.7(2) . . . . ?
N9 C54 C55 C56 -177.3(2) . . . . ?
N9 C54 C59 C58 177.1(2) . . . . ?
N4 C18 C17 N2 -8.7(4) . . . . ?
N4 C18 C17 C16 170.7(3) . . . . ?
N4 C19 C20 C21 -177.9(3) . . . . ?
N4 C19 C24 C23 177.0(3) . . . . ?
N5 C30 C35 C34 -178.5(2) . . . . ?
N5 C30 C31 C32 176.3(2) . . . . ?
C63 N8 C60 C61 -0.1(2) . . . . ?
C63 N8 C60 C47 -176.27(18) . . . . ?
C63 C62 C61 C60 0.2(2) . . . . ?
C60 N8 C63 C62 0.2(2) . . . . ?
C60 N8 C63 C64 177.25(18) . . . . ?
C53 N9 C54 C55 -128.4(3) . . . . ?
C53 N9 C54 C59 108.5(3) . . . . ?
C53 C52 C51 C50 178.9(2) . . . . ?
C62 C63 C64 N10 -5.4(4) . . . . ?
C61 C60 C47 C49 122.6(2) . . . . ?
C61 C60 C47 C46 -119.3(2) . . . . ?
C61 C60 C47 C48 1.4(3) . . . . ?
C28 N3 C25 C26 0.2(2) . . . . ?
C28 N3 C25 C12 -173.93(19) . . . . ?
C14 N2 C17 C18 179.2(2) . . . . ?
C14 N2 C17 C16 -0.2(3) . . . . ?
C14 C15 C16 C17 -1.1(3) . . . . ?
C64 N10 C65 C66 -4.5(3) . . . . ?
C64 N10 C65 C70 -129.4(2) . . . . ?
C64 C63 C62 C61 -176.8(2) . . . . ?
C1 C6 C5 C4 0.7(3) . . . . ?
C41 C42 C43 C44 -179.7(2) . . . . ?
C41 C36 C37 C38 -1.5(4) . . . . ?
C41 C40 C39 C38 -2.2(4) . . . . ?
C26 C25 C12 C14 126.1(2) . . . . ?
C26 C25 C12 C11 -116.1(2) . . . . ?
C26 C25 C12 C13 4.2(3) . . . . ?
C42 N6 C46 C45 1.1(3) . . . . ?
C42 N6 C46 C47 179.35(18) . . . . ?
C42 C41 C36 O2 0.6(4) . . . . ?
C42 C41 C36 C37 178.7(2) . . . . ?
C42 C41 C40 C39 -177.0(2) . . . . ?
C42 C43 C44 C45 0.1(3) . . . . ?
C7 N1 C11 C10 -0.2(3) . . . . ?
C7 N1 C11 C12 177.22(18) . . . . ?
C7 C6 C5 C4 -176.1(2) . . . . ?
C7 C8 C9 C10 -0.2(3) . . . . ?
C11 N1 C7 C6 179.46(18) . . . . ?
C11 N1 C7 C8 -1.4(3) . . . . ?
C11 C10 C9 C8 -1.3(3) . . . . ?
C45 C46 C47 C60 111.0(2) . . . . ?
C45 C46 C47 C49 -126.9(2) . . . . ?
C45 C46 C47 C48 -7.4(3) . . . . ?
C10 C11 C12 C14 -127.2(2) . . . . ?
C10 C11 C12 C25 110.2(2) . . . . ?
C10 C11 C12 C13 -7.8(3) . . . . ?
C65 N10 C64 C63 179.9(2) . . . . ?
C65 C66 C67 C68 55.8(3) . . . . ?
C65 C70 C69 C68 -55.8(3) . . . . ?
C36 C41 C42 N6 11.5(3) . . . . ?
C36 C41 C42 C43 -167.5(2) . . . . ?
C36 C41 C40 C39 2.2(4) . . . . ?
C36 C37 C38 C39 1.5(4) . . . . ?
C29 N5 C30 C35 0.9(3) . . . . ?
C29 N5 C30 C31 125.6(3) . . . . ?
C29 C28 C27 C26 -172.8(2) . . . . ?
C49 N7 C52 C53 -178.4(2) . . . . ?
C49 N7 C52 C51 0.3(2) . . . . ?
C46 N6 C42 C41 179.12(18) . . . . ?
C46 N6 C42 C43 -1.8(3) . . . . ?
C46 C45 C44 C43 -0.9(3) . . . . ?
C52 N7 C49 C47 173.34(18) . . . . ?
C52 N7 C49 C50 -0.7(2) . . . . ?
C52 C51 C50 C49 -0.6(3) . . . . ?
C47 C60 C61 C62 175.7(2) . . . . ?
C47 C49 C50 C51 -172.7(2) . . . . ?
C25 N3 C28 C29 172.7(2) . . . . ?
C25 N3 C28 C27 -0.5(2) . . . . ?
C25 C26 C27 C28 -0.3(2) . . . . ?
C27 C28 C29 N5 169.6(2) . . . . ?
C27 C26 C25 N3 0.1(3) . . . . ?
C27 C26 C25 C12 173.6(2) . . . . ?
C6 C1 C2 C3 -0.1(3) . . . . ?
C6 C7 C8 C9 -179.25(19) . . . . ?
C6 C5 C4 C3 -0.1(3) . . . . ?
C8 C7 C6 C1 -153.2(2) . . . . ?
C8 C7 C6 C5 23.4(3) . . . . ?
C5 C4 C3 C2 -0.6(3) . . . . ?
C54 N9 C53 C52 177.7(2) . . . . ?
C54 C55 C56 C57 55.4(3) . . . . ?
C54 C59 C58 C57 -55.7(3) . . . . ?
C44 C45 C46 N6 0.3(3) . . . . ?
C44 C45 C46 C47 -177.88(19) . . . . ?
C18 N4 C19 C20 -130.1(3) . . . . ?
C18 N4 C19 C24 106.3(3) . . . . ?
C18 C17 C16 C15 -178.6(2) . . . . ?
C12 C14 C15 C16 -172.4(2) . . . . ?
C12 C11 C10 C9 -175.69(19) . . . . ?
C17 N2 C14 C12 173.3(2) . . . . ?
C17 N2 C14 C15 -0.5(3) . . . . ?
C66 C65 C70 C69 56.8(3) . . . . ?
C66 C67 C68 C69 -56.0(3) . . . . ?
C50 C49 C47 C60 -136.5(2) . . . . ?
C50 C49 C47 C46 105.7(2) . . . . ?
C50 C49 C47 C48 -15.6(3) . . . . ?
C4 C3 C2 C1 0.7(4) . . . . ?
C70 C65 C66 C67 -56.4(3) . . . . ?
C70 C69 C68 C67 55.6(3) . . . . ?
C19 N4 C18 C17 178.8(2) . . . . ?
C19 C20 C21 C22 55.1(4) . . . . ?
C19 C24 C23 C22 -54.4(4) . . . . ?
C2 C1 C6 C7 176.1(2) . . . . ?
C2 C1 C6 C5 -0.6(3) . . . . ?
C30 N5 C29 C28 -179.1(2) . . . . ?
C30 C35 C34 C33 -55.5(3) . . . . ?
C35 C30 C31 C32 -57.9(3) . . . . ?
C15 C14 C12 C11 105.2(3) . . . . ?
C15 C14 C12 C25 -137.6(2) . . . . ?
C15 C14 C12 C13 -16.1(3) . . . . ?
C37 C38 C39 C40 0.3(4) . . . . ?
C33 C32 C31 C30 56.4(3) . . . . ?
C55 C54 C59 C58 55.5(3) . . . . ?
C55 C56 C57 C58 -55.9(3) . . . . ?
C40 C41 C42 N6 -169.4(2) . . . . ?
C40 C41 C42 C43 11.6(3) . . . . ?
C40 C41 C36 O2 -178.5(2) . . . . ?
C40 C41 C36 C37 -0.4(3) . . . . ?
C32 C33 C34 C35 53.4(3) . . . . ?
C31 C30 C35 C34 57.7(3) . . . . ?
C34 C33 C32 C31 -54.6(3) . . . . ?
C59 C54 C55 C56 -55.3(3) . . . . ?
C59 C58 C57 C56 56.0(3) . . . . ?
C20 C19 C24 C23 55.3(3) . . . . ?
C20 C21 C22 C23 -55.6(4) . . . . ?
C24 C19 C20 C21 -55.3(3) . . . . ?
C24 C23 C22 C21 55.3(3) . . . . ?

loop_
_smtbx_masks_void_nr
_smtbx_masks_void_average_x
_smtbx_masks_void_average_y
_smtbx_masks_void_average_z
_smtbx_masks_void_volume
_smtbx_masks_void_count_electrons
_smtbx_masks_void_content
1 -0.363 0.088 0.189 170.5 40.8 dichloromethane
2 0.637 0.912 0.811 170.5 41.5 'diethyl ether'
